data_1516887
loop_
_publ_author_name
'Tsoureas, Nikolaos'
'Castro, Ludovic'
'Kilpatrick, Alexander F. R.'
'Cloke, F. Geoffey N.'
'Maron, Laurent'

_publ_section_title
;
 Controlling selectivity in the reductive activation of CO2by mixed
 sandwich uranium(iii) complexes
;
_journal_issue 10
_journal_name_full 'Chemical Science'
_journal_page_first 3777
_journal_paper_doi 10.1039/C4SC01401D
_journal_volume 5
_journal_year 2014
_chemical_compound_source 'synthesis as described'
_chemical_formula_moiety 'C31 H53 O Si2 U'
_chemical_formula_sum 'C31 H53 O Si2 U'
_chemical_formula_weight 735.94
_chemical_name_common 4
_chemical_name_systematic 4
_space_group_IT_number 14
_symmetry_cell_setting monoclinic
_symmetry_space_group_name_Hall '-P 2yn'
_symmetry_space_group_name_H-M 'P 1 21/n 1'
_atom_sites_solution_hydrogens geom
_atom_sites_solution_primary direct
_atom_sites_solution_secondary difmap
_audit_creation_method SHELXL-97
_cell_angle_alpha 90.00
_cell_angle_beta 96.30(3)
_cell_angle_gamma 90.00
_cell_formula_units_Z 4
_cell_length_a 12.092(2)
_cell_length_b 19.621(4)
_cell_length_c 13.755(3)
_cell_measurement_reflns_used 48167
_cell_measurement_temperature 173(2)
_cell_measurement_theta_max 27.485
_cell_measurement_theta_min 0.998
_cell_volume 3243.8(11)
_computing_cell_refinement 'HKL Scalepack (Otwinowski & Minor 1997)'
_computing_data_collection 'Collect (Bruker AXS BV, 1997-2004)'
_computing_data_reduction
;         
'HKL Denzo and Scalepack (Otwinowski & Minor 1997)'
;
_computing_structure_refinement 'SHELXL-97 (Sheldrick, 1997)'
_computing_structure_solution 'SHELXL-97 (Sheldrick, 1997)'
_diffrn_ambient_temperature 173(2)
_diffrn_detector_area_resol_mean 9
_diffrn_measured_fraction_theta_full 0.989
_diffrn_measured_fraction_theta_max 0.989
_diffrn_measurement_device_type KappaCCD
_diffrn_measurement_method 'CCD rotation images, thick slices'
_diffrn_radiation_monochromator 'horizonally mounted graphite crystal'
_diffrn_radiation_source 'fine-focus sealed tube'
_diffrn_radiation_type MoK\a
_diffrn_radiation_wavelength 0.71073
_diffrn_reflns_av_R_equivalents 0.0715
_diffrn_reflns_av_sigmaI/netI 0.0506
_diffrn_reflns_limit_h_max 15
_diffrn_reflns_limit_h_min -15
_diffrn_reflns_limit_k_max 25
_diffrn_reflns_limit_k_min -25
_diffrn_reflns_limit_l_max 16
_diffrn_reflns_limit_l_min -17
_diffrn_reflns_number 36459
_diffrn_reflns_theta_full 27.41
_diffrn_reflns_theta_max 27.41
_diffrn_reflns_theta_min 2.37
_exptl_absorpt_coefficient_mu 5.098
_exptl_absorpt_correction_T_max 0.9508
_exptl_absorpt_correction_T_min 0.4287
_exptl_absorpt_correction_type multi-scan
_exptl_absorpt_process_details 'SADABS 2007/2 (Sheldrick, G.M., 2007)'
_exptl_crystal_colour Brown
_exptl_crystal_density_diffrn 1.507
_exptl_crystal_density_method 'not measured'
_exptl_crystal_description Plate
_exptl_crystal_F_000 1468
_exptl_crystal_size_max 0.20
_exptl_crystal_size_mid 0.06
_exptl_crystal_size_min 0.01
_refine_diff_density_max 1.619
_refine_diff_density_min -1.728
_refine_diff_density_rms 0.137
_refine_ls_extinction_method none
_refine_ls_goodness_of_fit_ref 1.040
_refine_ls_hydrogen_treatment constr
_refine_ls_matrix_type full
_refine_ls_number_parameters 316
_refine_ls_number_reflns 7304
_refine_ls_number_restraints 0
_refine_ls_restrained_S_all 1.040
_refine_ls_R_factor_all 0.0614
_refine_ls_R_factor_gt 0.0391
_refine_ls_shift/su_max 0.001
_refine_ls_shift/su_mean 0.000
_refine_ls_structure_factor_coef Fsqd
_refine_ls_weighting_details 'calc w=1/[\s^2^(Fo^2^)+(0.0303P)^2^+9.2565P] where P=(Fo^2^+2Fc^2^)/3'
_refine_ls_weighting_scheme calc
_refine_ls_wR_factor_gt 0.0753
_refine_ls_wR_factor_ref 0.0823
_reflns_number_gt 5729
_reflns_number_total 7304
_reflns_threshold_expression >2sigma(I)
_cod_data_source_file c4sc01401d2.cif
_cod_data_source_block 4
_cod_depositor_comments
;
The following automatic conversions were performed:

'_symmetry_cell_setting' value 'Monoclinic' changed to 'monoclinic'
according to
/usr/data/users/saulius/crontab/automatic-downloads/rss-feeds/RSC/lib/dictionaries/cif_core.dic
dictionary named 'cif_core.dic' version 2.4.2 from 2011-04-26.

Automatic conversion script
Id: cif_fix_values 2281 2013-09-26 08:29:07Z andrius 

 Adding full bibliography for 1516885--1516894.cif.
;
_cod_original_cell_volume 3243.7(11)
_cod_original_sg_symbol_H-M P21/n
_cod_database_code 1516887

loop_
_symmetry_equiv_pos_as_xyz
'x, y, z'
'-x+1/2, y+1/2, -z+1/2'
'-x, -y, -z'
'x-1/2, -y-1/2, z-1/2'

loop_
_atom_site_label
_atom_site_type_symbol
_atom_site_fract_x
_atom_site_fract_y
_atom_site_fract_z
_atom_site_U_iso_or_equiv
_atom_site_adp_type
_atom_site_occupancy
_atom_site_symmetry_multiplicity
_atom_site_calc_flag
_atom_site_refinement_flags
C1 C 0.1146(4) 0.1577(3) 0.2896(3) 0.0274(11) Uani 1 1 d .
C2 C 0.0129(4) 0.1947(3) 0.2850(4) 0.0283(11) Uani 1 1 d .
H2 H -0.0459 0.1662 0.3012 0.034 Uiso 1 1 calc R
C3 C -0.0261(5) 0.2619(3) 0.2631(4) 0.0273(12) Uani 1 1 d .
H3 H -0.1023 0.2668 0.2727 0.033 Uiso 1 1 calc R
C4 C 0.0192(4) 0.3239(3) 0.2305(4) 0.0270(11) Uani 1 1 d .
C5 C 0.1303(4) 0.3410(3) 0.2128(4) 0.0307(12) Uani 1 1 d .
H5 H 0.1348 0.3858 0.1871 0.037 Uiso 1 1 calc R
C6 C 0.2342(4) 0.3084(3) 0.2240(4) 0.0307(12) Uani 1 1 d .
H6 H 0.2927 0.3378 0.2096 0.037 Uiso 1 1 calc R
C7 C 0.2726(5) 0.2430(3) 0.2511(4) 0.0312(12) Uani 1 1 d .
H7 H 0.3512 0.2397 0.2528 0.037 Uiso 1 1 calc R
C8 C 0.2248(4) 0.1811(3) 0.2764(3) 0.0291(12) Uani 1 1 d .
H8 H 0.2787 0.1460 0.2876 0.035 Uiso 1 1 calc R
C9 C -0.0212(6) 0.0234(3) 0.2828(5) 0.0499(17) Uani 1 1 d .
H9A H -0.0228 -0.0226 0.3102 0.075 Uiso 1 1 calc R
H9B H -0.0198 0.0206 0.2118 0.075 Uiso 1 1 calc R
H9C H -0.0877 0.0484 0.2971 0.075 Uiso 1 1 calc R
C10 C 0.1000(6) 0.0751(3) 0.4738(4) 0.0470(16) Uani 1 1 d .
H10A H 0.0954 0.0292 0.5012 0.070 Uiso 1 1 calc R
H10B H 0.0344 0.1015 0.4867 0.070 Uiso 1 1 calc R
H10C H 0.1673 0.0978 0.5042 0.070 Uiso 1 1 calc R
C11 C 0.2291(6) 0.0163(3) 0.3170(6) 0.064(2) Uani 1 1 d .
H11A H 0.2209 -0.0295 0.3437 0.096 Uiso 1 1 calc R
H11B H 0.2967 0.0375 0.3495 0.096 Uiso 1 1 calc R
H11C H 0.2346 0.0131 0.2466 0.096 Uiso 1 1 calc R
C12 C -0.0778(6) 0.4421(3) 0.0981(5) 0.0515(17) Uani 1 1 d .
H12A H -0.0015 0.4538 0.0864 0.077 Uiso 1 1 calc R
H12B H -0.1228 0.4837 0.0970 0.077 Uiso 1 1 calc R
H12C H -0.1098 0.4110 0.0469 0.077 Uiso 1 1 calc R
C13 C -0.2228(5) 0.3787(3) 0.2400(4) 0.0418(15) Uani 1 1 d .
H13A H -0.2235 0.3565 0.3038 0.063 Uiso 1 1 calc R
H13B H -0.2546 0.3477 0.1884 0.063 Uiso 1 1 calc R
H13C H -0.2672 0.4205 0.2384 0.063 Uiso 1 1 calc R
C14 C -0.0229(6) 0.4633(4) 0.3155(6) 0.064(2) Uani 1 1 d .
H14A H -0.0213 0.4423 0.3804 0.096 Uiso 1 1 calc R
H14B H -0.0720 0.5032 0.3119 0.096 Uiso 1 1 calc R
H14C H 0.0524 0.4774 0.3046 0.096 Uiso 1 1 calc R
C15 C 0.1821(4) 0.2435(3) -0.0636(4) 0.0276(12) Uani 1 1 d .
C16 C 0.1174(4) 0.1822(3) -0.0741(3) 0.0263(11) Uani 1 1 d .
C17 C 0.1739(4) 0.1300(3) -0.0164(4) 0.0296(12) Uani 1 1 d .
C18 C 0.2737(4) 0.1580(3) 0.0293(4) 0.0306(12) Uani 1 1 d .
C19 C 0.2801(4) 0.2276(3) 0.0008(4) 0.0297(11) Uani 1 1 d .
C20 C 0.0154(5) 0.1663(3) -0.1449(4) 0.0377(13) Uani 1 1 d .
H20A H -0.0120 0.2082 -0.1779 0.057 Uiso 1 1 calc R
H20B H -0.0428 0.1470 -0.1089 0.057 Uiso 1 1 calc R
H20C H 0.0351 0.1333 -0.1937 0.057 Uiso 1 1 calc R
C21 C 0.1426(5) 0.0564(3) -0.0130(5) 0.0426(14) Uani 1 1 d .
H21A H 0.0696 0.0496 -0.0502 0.064 Uiso 1 1 calc R
H21B H 0.1393 0.0427 0.0551 0.064 Uiso 1 1 calc R
H21C H 0.1983 0.0288 -0.0416 0.064 Uiso 1 1 calc R
C22 C 0.3656(5) 0.1178(3) 0.0868(4) 0.0445(15) Uani 1 1 d .
H22A H 0.4260 0.1487 0.1113 0.067 Uiso 1 1 calc R
H22B H 0.3941 0.0834 0.0444 0.067 Uiso 1 1 calc R
H22C H 0.3362 0.0953 0.1422 0.067 Uiso 1 1 calc R
C23 C 0.3853(5) 0.2692(3) 0.0295(4) 0.0411(15) Uani 1 1 d .
H23A H 0.3749 0.3156 0.0038 0.062 Uiso 1 1 calc R
H23B H 0.4483 0.2478 0.0023 0.062 Uiso 1 1 calc R
H23C H 0.4001 0.2709 0.1010 0.062 Uiso 1 1 calc R
C24 C 0.1497(5) 0.3116(3) -0.1144(4) 0.0341(13) Uani 1 1 d .
C25 C 0.0343(5) 0.3345(3) -0.0918(4) 0.0414(14) Uani 1 1 d .
H25A H -0.0199 0.2983 -0.1103 0.062 Uiso 1 1 calc R
H25B H 0.0128 0.3759 -0.1288 0.062 Uiso 1 1 calc R
H25C H 0.0361 0.3438 -0.0216 0.062 Uiso 1 1 calc R
C26 C 0.2303(6) 0.3695(3) -0.0848(5) 0.0531(18) Uani 1 1 d .
H26A H 0.3053 0.3566 -0.0986 0.080 Uiso 1 1 calc R
H26B H 0.2307 0.3786 -0.0147 0.080 Uiso 1 1 calc R
H26C H 0.2068 0.4106 -0.1220 0.080 Uiso 1 1 calc R
C27 C 0.1473(6) 0.3034(4) -0.2262(4) 0.0528(18) Uani 1 1 d .
H27A H 0.0960 0.2666 -0.2488 0.079 Uiso 1 1 calc R
H27B H 0.2222 0.2924 -0.2425 0.079 Uiso 1 1 calc R
H27C H 0.1223 0.3461 -0.2585 0.079 Uiso 1 1 calc R
C28 C -0.1544(5) 0.1294(3) 0.0569(5) 0.0458(15) Uani 1 1 d .
H28A H -0.1679 0.1209 0.1256 0.055 Uiso 1 1 calc R
H28B H -0.1044 0.0934 0.0365 0.055 Uiso 1 1 calc R
C29 C -0.1966(5) 0.2439(3) 0.0191(5) 0.0444(15) Uani 1 1 d .
H29A H -0.1830 0.2688 -0.0410 0.053 Uiso 1 1 calc R
H29B H -0.2028 0.2774 0.0720 0.053 Uiso 1 1 calc R
C30 C -0.3023(5) 0.2018(4) 0.0014(5) 0.0527(18) Uani 1 1 d .
H30A H -0.3473 0.2058 0.0571 0.063 Uiso 1 1 calc R
H30B H -0.3479 0.2166 -0.0591 0.063 Uiso 1 1 calc R
C31 C -0.2619(6) 0.1300(4) -0.0085(6) 0.062(2) Uani 1 1 d .
H31A H -0.3153 0.0967 0.0137 0.074 Uiso 1 1 calc R
H31B H -0.2498 0.1197 -0.0769 0.074 Uiso 1 1 calc R
O1 O -0.1060(3) 0.1962(2) 0.0470(3) 0.0338(9) Uani 1 1 d .
Si1 Si 0.10583(14) 0.06899(8) 0.33858(11) 0.0334(4) Uani 1 1 d .
Si2 Si -0.07623(13) 0.40012(8) 0.21980(11) 0.0327(4) Uani 1 1 d .
U1 U 0.100184(15) 0.222362(9) 0.115380(13) 0.02269(6) Uani 1 1 d .

loop_
_atom_site_aniso_label
_atom_site_aniso_U_11
_atom_site_aniso_U_22
_atom_site_aniso_U_33
_atom_site_aniso_U_23
_atom_site_aniso_U_13
_atom_site_aniso_U_12
C1 0.030(3) 0.032(3) 0.022(2) 0.002(2) 0.008(2) 0.001(2)
C2 0.032(3) 0.030(3) 0.024(3) 0.003(2) 0.008(2) -0.001(2)
C3 0.028(3) 0.032(3) 0.023(3) -0.004(2) 0.010(2) -0.004(2)
C4 0.028(3) 0.030(3) 0.023(3) -0.005(2) 0.003(2) -0.003(2)
C5 0.032(3) 0.030(3) 0.031(3) 0.000(2) 0.009(2) -0.002(2)
C6 0.028(3) 0.036(3) 0.028(3) -0.001(2) 0.005(2) -0.008(2)
C7 0.022(3) 0.045(3) 0.025(3) -0.004(2) -0.003(2) -0.002(2)
C8 0.029(3) 0.037(3) 0.021(3) -0.001(2) 0.001(2) 0.002(2)
C9 0.073(5) 0.032(3) 0.044(4) 0.002(3) 0.003(3) -0.006(3)
C10 0.057(4) 0.050(4) 0.033(3) 0.011(3) 0.000(3) -0.004(3)
C11 0.075(5) 0.042(4) 0.081(5) 0.017(4) 0.031(4) 0.025(4)
C12 0.060(4) 0.042(4) 0.057(4) 0.016(3) 0.027(3) 0.013(3)
C13 0.040(4) 0.043(3) 0.046(3) 0.005(3) 0.020(3) 0.011(3)
C14 0.068(5) 0.051(4) 0.075(5) -0.024(4) 0.016(4) 0.002(4)
C15 0.024(3) 0.039(3) 0.021(3) 0.002(2) 0.008(2) 0.004(2)
C16 0.023(3) 0.036(3) 0.020(2) -0.005(2) 0.003(2) 0.003(2)
C17 0.031(3) 0.031(3) 0.028(3) -0.003(2) 0.009(2) 0.001(2)
C18 0.030(3) 0.036(3) 0.028(3) 0.002(2) 0.008(2) 0.009(2)
C19 0.025(3) 0.038(3) 0.028(3) -0.005(2) 0.009(2) -0.002(2)
C20 0.034(3) 0.050(4) 0.027(3) -0.006(3) -0.001(2) 0.000(3)
C21 0.046(4) 0.034(3) 0.049(4) -0.002(3) 0.007(3) 0.001(3)
C22 0.038(3) 0.060(4) 0.037(3) 0.003(3) 0.009(3) 0.019(3)
C23 0.023(3) 0.066(4) 0.035(3) 0.005(3) 0.004(2) -0.011(3)
C24 0.038(3) 0.036(3) 0.030(3) 0.006(2) 0.013(2) 0.008(3)
C25 0.036(3) 0.041(3) 0.050(4) 0.008(3) 0.012(3) 0.014(3)
C26 0.052(4) 0.036(4) 0.075(5) 0.012(3) 0.023(4) -0.002(3)
C27 0.069(5) 0.057(4) 0.035(3) 0.016(3) 0.018(3) 0.026(4)
C28 0.038(4) 0.043(4) 0.055(4) 0.004(3) -0.002(3) -0.003(3)
C29 0.040(4) 0.052(4) 0.040(3) 0.001(3) -0.001(3) 0.009(3)
C30 0.028(3) 0.090(6) 0.039(4) 0.014(3) 0.000(3) 0.002(3)
C31 0.044(4) 0.073(5) 0.067(5) 0.007(4) -0.002(4) -0.016(4)
O1 0.025(2) 0.041(2) 0.034(2) 0.0012(17) 0.0008(16) -0.0009(16)
Si1 0.0397(9) 0.0301(8) 0.0312(8) 0.0051(6) 0.0085(7) 0.0036(7)
Si2 0.0373(9) 0.0261(8) 0.0369(9) -0.0004(6) 0.0139(7) 0.0019(6)
U1 0.02140(10) 0.02802(10) 0.01904(9) -0.00050(9) 0.00399(6) 0.00006(9)

loop_
_atom_type_symbol
_atom_type_description
_atom_type_scat_dispersion_real
_atom_type_scat_dispersion_imag
_atom_type_scat_source
C C 0.0033 0.0016 'International Tables Vol C Tables 4.2.6.8 and 6.1.1.4'
H H 0.0000 0.0000 'International Tables Vol C Tables 4.2.6.8 and 6.1.1.4'
O O 0.0106 0.0060 'International Tables Vol C Tables 4.2.6.8 and 6.1.1.4'
Si Si 0.0817 0.0704 'International Tables Vol C Tables 4.2.6.8 and 6.1.1.4'
U U -9.6767 9.6646 'International Tables Vol C Tables 4.2.6.8 and 6.1.1.4'

loop_
_geom_angle_atom_site_label_1
_geom_angle_atom_site_label_2
_geom_angle_atom_site_label_3
_geom_angle
C2 C1 C8 129.6(5)
C2 C1 Si1 114.0(4)
C8 C1 Si1 115.6(4)
C2 C1 U1 75.5(3)
C8 C1 U1 73.0(3)
Si1 C1 U1 139.1(3)
C3 C2 C1 138.4(5)
C3 C2 U1 77.5(3)
C1 C2 U1 74.1(3)
C3 C2 H2 110.8
C1 C2 H2 110.8
U1 C2 H2 133.6
C2 C3 C4 136.7(5)
C2 C3 U1 72.5(3)
C4 C3 U1 75.4(3)
C2 C3 H3 111.6
C4 C3 H3 111.6
U1 C3 H3 138.4
C5 C4 C3 130.8(5)
C5 C4 Si2 112.2(4)
C3 C4 Si2 116.7(4)
C5 C4 U1 71.1(3)
C3 C4 U1 74.9(3)
Si2 C4 U1 140.6(2)
C6 C5 C4 136.1(5)
C6 C5 U1 74.4(3)
C4 C5 U1 78.7(3)
C6 C5 H5 112.0
C4 C5 H5 112.0
U1 C5 H5 128.6
C5 C6 C7 135.5(5)
C5 C6 U1 75.3(3)
C7 C6 U1 74.5(3)
C5 C6 H6 112.3
C7 C6 H6 112.3
U1 C6 H6 133.3
C8 C7 C6 136.4(5)
C8 C7 U1 74.4(3)
C6 C7 U1 75.1(3)
C8 C7 H7 111.8
C6 C7 H7 111.8
U1 C7 H7 135.1
C7 C8 C1 136.0(5)
C7 C8 U1 75.1(3)
C1 C8 U1 75.8(3)
C7 C8 H8 112.0
C1 C8 H8 112.0
U1 C8 H8 132.2
Si1 C9 H9A 109.5
Si1 C9 H9B 109.5
H9A C9 H9B 109.5
Si1 C9 H9C 109.5
H9A C9 H9C 109.5
H9B C9 H9C 109.5
Si1 C10 H10A 109.5
Si1 C10 H10B 109.5
H10A C10 H10B 109.5
Si1 C10 H10C 109.5
H10A C10 H10C 109.5
H10B C10 H10C 109.5
Si1 C11 H11A 109.5
Si1 C11 H11B 109.5
H11A C11 H11B 109.5
Si1 C11 H11C 109.5
H11A C11 H11C 109.5
H11B C11 H11C 109.5
Si2 C12 H12A 109.5
Si2 C12 H12B 109.5
H12A C12 H12B 109.5
Si2 C12 H12C 109.5
H12A C12 H12C 109.5
H12B C12 H12C 109.5
Si2 C13 H13A 109.5
Si2 C13 H13B 109.5
H13A C13 H13B 109.5
Si2 C13 H13C 109.5
H13A C13 H13C 109.5
H13B C13 H13C 109.5
Si2 C14 H14A 109.5
Si2 C14 H14B 109.5
H14A C14 H14B 109.5
Si2 C14 H14C 109.5
H14A C14 H14C 109.5
H14B C14 H14C 109.5
C19 C15 C16 106.5(5)
C19 C15 C24 128.4(5)
C16 C15 C24 125.1(5)
C19 C15 U1 76.8(3)
C16 C15 U1 73.8(3)
C24 C15 U1 115.7(3)
C17 C16 C15 108.9(5)
C17 C16 C20 121.1(5)
C15 C16 C20 129.3(5)
C17 C16 U1 76.1(3)
C15 C16 U1 76.2(3)
C20 C16 U1 121.7(3)
C18 C17 C16 107.6(5)
C18 C17 C21 124.8(5)
C16 C17 C21 127.2(5)
C18 C17 U1 77.0(3)
C16 C17 U1 74.1(3)
C21 C17 U1 120.6(4)
C17 C18 C19 108.7(5)
C17 C18 C22 125.0(5)
C19 C18 C22 125.8(5)
C17 C18 U1 73.9(3)
C19 C18 U1 75.6(3)
C22 C18 U1 123.4(3)
C18 C19 C15 108.2(5)
C18 C19 C23 120.7(5)
C15 C19 C23 130.7(5)
C18 C19 U1 75.1(3)
C15 C19 U1 73.6(3)
C23 C19 U1 123.1(3)
C16 C20 H20A 109.5
C16 C20 H20B 109.5
H20A C20 H20B 109.5
C16 C20 H20C 109.5
H20A C20 H20C 109.5
H20B C20 H20C 109.5
C17 C21 H21A 109.5
C17 C21 H21B 109.5
H21A C21 H21B 109.5
C17 C21 H21C 109.5
H21A C21 H21C 109.5
H21B C21 H21C 109.5
C18 C22 H22A 109.5
C18 C22 H22B 109.5
H22A C22 H22B 109.5
C18 C22 H22C 109.5
H22A C22 H22C 109.5
H22B C22 H22C 109.5
C19 C23 H23A 109.5
C19 C23 H23B 109.5
H23A C23 H23B 109.5
C19 C23 H23C 109.5
H23A C23 H23C 109.5
H23B C23 H23C 109.5
C26 C24 C25 107.4(5)
C26 C24 C27 106.6(5)
C25 C24 C27 108.4(5)
C26 C24 C15 113.7(5)
C25 C24 C15 110.8(4)
C27 C24 C15 109.8(5)
C24 C25 H25A 109.5
C24 C25 H25B 109.5
H25A C25 H25B 109.5
C24 C25 H25C 109.5
H25A C25 H25C 109.5
H25B C25 H25C 109.5
C24 C26 H26A 109.5
C24 C26 H26B 109.5
H26A C26 H26B 109.5
C24 C26 H26C 109.5
H26A C26 H26C 109.5
H26B C26 H26C 109.5
C24 C27 H27A 109.5
C24 C27 H27B 109.5
H27A C27 H27B 109.5
C24 C27 H27C 109.5
H27A C27 H27C 109.5
H27B C27 H27C 109.5
O1 C28 C31 105.6(5)
O1 C28 H28A 110.6
C31 C28 H28A 110.6
O1 C28 H28B 110.6
C31 C28 H28B 110.6
H28A C28 H28B 108.8
O1 C29 C30 106.8(5)
O1 C29 H29A 110.4
C30 C29 H29A 110.4
O1 C29 H29B 110.4
C30 C29 H29B 110.4
H29A C29 H29B 108.6
C31 C30 C29 104.3(5)
C31 C30 H30A 110.9
C29 C30 H30A 110.9
C31 C30 H30B 110.9
C29 C30 H30B 110.9
H30A C30 H30B 108.9
C28 C31 C30 102.9(6)
C28 C31 H31A 111.2
C30 C31 H31A 111.2
C28 C31 H31B 111.2
C30 C31 H31B 111.2
H31A C31 H31B 109.1
C28 O1 C29 107.8(4)
C28 O1 U1 121.5(3)
C29 O1 U1 128.8(3)
C11 Si1 C9 107.8(3)
C11 Si1 C10 108.1(3)
C9 Si1 C10 108.7(3)
C11 Si1 C1 112.4(3)
C9 Si1 C1 111.9(3)
C10 Si1 C1 107.9(3)
C12 Si2 C14 107.9(3)
C12 Si2 C13 108.4(3)
C14 Si2 C13 107.6(3)
C12 Si2 C4 111.5(3)
C14 Si2 C4 108.1(3)
C13 Si2 C4 113.1(2)
O1 U1 C8 131.97(14)
O1 U1 C7 156.96(14)
C8 U1 C7 30.53(16)
O1 U1 C6 144.89(14)
C8 U1 C6 58.37(16)
C7 U1 C6 30.36(17)
O1 U1 C5 114.84(14)
C8 U1 C5 79.36(16)
C7 U1 C5 57.88(17)
C6 U1 C5 30.30(16)
O1 U1 C1 101.11(14)
C8 U1 C1 31.14(15)
C7 U1 C1 58.81(16)
C6 U1 C1 79.95(16)
C5 U1 C1 88.44(16)
O1 U1 C2 79.92(14)
C8 U1 C2 57.55(16)
C7 U1 C2 77.15(16)
C6 U1 C2 85.16(16)
C5 U1 C2 77.85(16)
C1 U1 C2 30.45(15)
O1 U1 C16 76.81(13)
C8 U1 C16 127.26(15)
C7 U1 C16 124.78(15)
C6 U1 C16 127.18(15)
C5 U1 C16 134.36(15)
C1 U1 C16 134.53(16)
C2 U1 C16 146.31(16)
O1 U1 C17 89.92(14)
C8 U1 C17 98.73(16)
C7 U1 C17 105.85(16)
C6 U1 C17 123.86(16)
C5 U1 C17 148.63(15)
C1 U1 C17 106.15(15)
C2 U1 C17 127.73(15)
C16 U1 C17 29.81(15)
O1 U1 C15 97.39(14)
C8 U1 C15 123.84(15)
C7 U1 C15 105.62(16)
C6 U1 C15 98.46(16)
C5 U1 C15 105.67(16)
C1 U1 C15 149.34(15)
C2 U1 C15 176.30(16)
C16 U1 C15 29.99(15)
C17 U1 C15 49.41(15)
O1 U1 C3 74.91(14)
C8 U1 C3 77.48(16)
C7 U1 C3 84.05(16)
C6 U1 C3 76.35(15)
C5 U1 C3 56.64(15)
C1 U1 C3 58.02(15)
C2 U1 C3 29.93(15)
C16 U1 C3 151.15(16)
C17 U1 C3 154.07(15)
C15 U1 C3 151.80(16)
O1 U1 C4 87.95(14)
C8 U1 C4 86.94(15)
C7 U1 C4 77.91(16)
C6 U1 C4 57.43(15)
C5 U1 C4 30.20(14)
C1 U1 C4 79.90(15)
C2 U1 C4 57.45(15)
C16 U1 C4 144.10(15)
C17 U1 C4 173.88(15)
C15 U1 C4 125.24(15)
C3 U1 C4 29.67(14)

loop_
_geom_bond_atom_site_label_1
_geom_bond_atom_site_label_2
_geom_bond_distance
C1 C2 1.423(7)
C1 C8 1.440(7)
C1 Si1 1.873(5)
C1 U1 2.701(5)
C2 C3 1.422(7)
C2 U1 2.718(5)
C2 H2 0.9500
C3 C4 1.427(7)
C3 U1 2.783(5)
C3 H3 0.9500
C4 C5 1.431(7)
C4 Si2 1.884(5)
C4 U1 2.789(5)
C5 C6 1.404(7)
C5 U1 2.692(5)
C5 H5 0.9500
C6 C7 1.401(8)
C6 U1 2.679(5)
C6 H6 0.9500
C7 C8 1.405(7)
C7 U1 2.672(5)
C7 H7 0.9500
C8 U1 2.664(5)
C8 H8 0.9500
C9 Si1 1.868(7)
C9 H9A 0.9800
C9 H9B 0.9800
C9 H9C 0.9800
C10 Si1 1.873(6)
C10 H10A 0.9800
C10 H10B 0.9800
C10 H10C 0.9800
C11 Si1 1.865(7)
C11 H11A 0.9800
C11 H11B 0.9800
C11 H11C 0.9800
C12 Si2 1.864(6)
C12 H12A 0.9800
C12 H12B 0.9800
C12 H12C 0.9800
C13 Si2 1.872(6)
C13 H13A 0.9800
C13 H13B 0.9800
C13 H13C 0.9800
C14 Si2 1.871(7)
C14 H14A 0.9800
C14 H14B 0.9800
C14 H14C 0.9800
C15 C19 1.434(8)
C15 C16 1.433(7)
C15 C24 1.539(7)
C15 U1 2.784(5)
C16 C17 1.423(7)
C16 C20 1.518(7)
C16 U1 2.753(5)
C17 C18 1.410(8)
C17 C21 1.494(8)
C17 U1 2.779(5)
C18 C19 1.424(7)
C18 C22 1.514(8)
C18 U1 2.818(5)
C19 C23 1.527(7)
C19 U1 2.824(5)
C20 H20A 0.9800
C20 H20B 0.9800
C20 H20C 0.9800
C21 H21A 0.9800
C21 H21B 0.9800
C21 H21C 0.9800
C22 H22A 0.9800
C22 H22B 0.9800
C22 H22C 0.9800
C23 H23A 0.9800
C23 H23B 0.9800
C23 H23C 0.9800
C24 C26 1.524(9)
C24 C25 1.529(7)
C24 C27 1.544(8)
C25 H25A 0.9800
C25 H25B 0.9800
C25 H25C 0.9800
C26 H26A 0.9800
C26 H26B 0.9800
C26 H26C 0.9800
C27 H27A 0.9800
C27 H27B 0.9800
C27 H27C 0.9800
C28 O1 1.448(7)
C28 C31 1.497(9)
C28 H28A 0.9900
C28 H28B 0.9900
C29 O1 1.459(7)
C29 C30 1.519(9)
C29 H29A 0.9900
C29 H29B 0.9900
C30 C31 1.502(10)
C30 H30A 0.9900
C30 H30B 0.9900
C31 H31A 0.9900
C31 H31B 0.9900
O1 U1 2.617(4)

loop_
_geom_torsion_atom_site_label_1
_geom_torsion_atom_site_label_2
_geom_torsion_atom_site_label_3
_geom_torsion_atom_site_label_4
_geom_torsion
C8 C1 C2 C3 4.0(10)
Si1 C1 C2 C3 173.6(5)
U1 C1 C2 C3 -48.7(6)
C8 C1 C2 U1 52.7(5)
Si1 C1 C2 U1 -137.6(3)
C1 C2 C3 C4 3.7(11)
U1 C2 C3 C4 -44.0(6)
C1 C2 C3 U1 47.8(6)
C2 C3 C4 C5 -4.3(10)
U1 C3 C4 C5 -47.5(5)
C2 C3 C4 Si2 -177.3(5)
U1 C3 C4 Si2 139.5(3)
C2 C3 C4 U1 43.2(6)
C3 C4 C5 C6 -3.9(10)
Si2 C4 C5 C6 169.3(5)
U1 C4 C5 C6 -52.8(6)
C3 C4 C5 U1 48.8(5)
Si2 C4 C5 U1 -137.9(3)
C4 C5 C6 C7 5.4(11)
U1 C5 C6 C7 -48.8(6)
C4 C5 C6 U1 54.2(6)
C5 C6 C7 C8 2.1(11)
U1 C6 C7 C8 -47.0(6)
C5 C6 C7 U1 49.0(6)
C6 C7 C8 C1 -3.0(11)
U1 C7 C8 C1 -50.1(6)
C6 C7 C8 U1 47.1(6)
C2 C1 C8 C7 -3.8(10)
Si1 C1 C8 C7 -173.3(5)
U1 C1 C8 C7 49.9(6)
C2 C1 C8 U1 -53.6(5)
Si1 C1 C8 U1 136.8(3)
C19 C15 C16 C17 0.7(5)
C24 C15 C16 C17 179.9(4)
U1 C15 C16 C17 -69.7(3)
C19 C15 C16 C20 -169.7(5)
C24 C15 C16 C20 9.5(8)
U1 C15 C16 C20 119.9(5)
C19 C15 C16 U1 70.5(3)
C24 C15 C16 U1 -110.3(4)
C15 C16 C17 C18 -0.5(5)
C20 C16 C17 C18 170.8(4)
U1 C16 C17 C18 -70.3(3)
C15 C16 C17 C21 -173.6(5)
C20 C16 C17 C21 -2.3(8)
U1 C16 C17 C21 116.6(5)
C15 C16 C17 U1 69.8(3)
C20 C16 C17 U1 -118.9(4)
C16 C17 C18 C19 0.2(6)
C21 C17 C18 C19 173.4(5)
U1 C17 C18 C19 -68.2(3)
C16 C17 C18 C22 -171.8(5)
C21 C17 C18 C22 1.5(8)
U1 C17 C18 C22 119.9(5)
C16 C17 C18 U1 68.4(3)
C21 C17 C18 U1 -118.4(5)
C17 C18 C19 C15 0.3(6)
C22 C18 C19 C15 172.1(5)
U1 C18 C19 C15 -66.8(3)
C17 C18 C19 C23 -173.0(4)
C22 C18 C19 C23 -1.2(8)
U1 C18 C19 C23 119.9(4)
C17 C18 C19 U1 67.1(3)
C22 C18 C19 U1 -121.1(5)
C16 C15 C19 C18 -0.6(5)
C24 C15 C19 C18 -179.8(5)
U1 C15 C19 C18 67.8(3)
C16 C15 C19 C23 171.8(5)
C24 C15 C19 C23 -7.4(9)
U1 C15 C19 C23 -119.8(5)
C16 C15 C19 U1 -68.4(3)
C24 C15 C19 U1 112.4(5)
C19 C15 C24 C26 -4.7(7)
C16 C15 C24 C26 176.3(5)
U1 C15 C24 C26 88.6(5)
C19 C15 C24 C25 -125.7(6)
C16 C15 C24 C25 55.2(7)
U1 C15 C24 C25 -32.5(6)
C19 C15 C24 C27 114.6(6)
C16 C15 C24 C27 -64.5(6)
U1 C15 C24 C27 -152.2(4)
O1 C29 C30 C31 -16.2(7)
O1 C28 C31 C30 -35.8(7)
C29 C30 C31 C28 31.3(7)
C31 C28 O1 C29 26.2(7)
C31 C28 O1 U1 -168.1(4)
C30 C29 O1 C28 -6.1(6)
C30 C29 O1 U1 -170.3(3)
C2 C1 Si1 C11 166.9(4)
C8 C1 Si1 C11 -21.9(5)
U1 C1 Si1 C11 71.5(5)
C2 C1 Si1 C9 45.5(5)
C8 C1 Si1 C9 -143.3(4)
U1 C1 Si1 C9 -49.9(5)
C2 C1 Si1 C10 -74.0(5)
C8 C1 Si1 C10 97.2(4)
U1 C1 Si1 C10 -169.4(4)
C5 C4 Si2 C12 56.3(5)
C3 C4 Si2 C12 -129.5(4)
U1 C4 Si2 C12 -30.7(5)
C5 C4 Si2 C14 -62.2(5)
C3 C4 Si2 C14 112.1(4)
U1 C4 Si2 C14 -149.2(4)
C5 C4 Si2 C13 178.8(4)
C3 C4 Si2 C13 -7.0(5)
U1 C4 Si2 C13 91.8(4)
C28 O1 U1 C8 -37.2(5)
C29 O1 U1 C8 125.2(4)
C28 O1 U1 C7 -69.5(6)
C29 O1 U1 C7 92.9(5)
C28 O1 U1 C6 -130.2(4)
C29 O1 U1 C6 32.2(5)
C28 O1 U1 C5 -135.4(4)
C29 O1 U1 C5 27.0(4)
C28 O1 U1 C1 -41.9(4)
C29 O1 U1 C1 120.5(4)
C28 O1 U1 C2 -63.9(4)
C29 O1 U1 C2 98.5(4)
C28 O1 U1 C16 91.6(4)
C29 O1 U1 C16 -106.1(4)
C28 O1 U1 C17 64.6(4)
C29 O1 U1 C17 -133.1(4)
C28 O1 U1 C15 113.5(4)
C29 O1 U1 C15 -84.1(4)
C28 O1 U1 C3 -94.2(4)
C29 O1 U1 C3 68.2(4)
C28 O1 U1 C4 -121.2(4)
C29 O1 U1 C4 41.2(4)
C7 C8 U1 O1 -155.7(3)
C1 C8 U1 O1 -9.0(4)
C1 C8 U1 C7 146.6(5)
C7 C8 U1 C6 -18.1(3)
C1 C8 U1 C6 128.6(3)
C7 C8 U1 C5 -41.7(3)
C1 C8 U1 C5 104.9(3)
C7 C8 U1 C1 -146.6(5)
C7 C8 U1 C2 -124.0(3)
C1 C8 U1 C2 22.6(3)
C7 C8 U1 C16 96.9(3)
C1 C8 U1 C16 -116.4(3)
C7 C8 U1 C17 106.5(3)
C1 C8 U1 C17 -106.9(3)
C7 C8 U1 C15 60.1(4)
C1 C8 U1 C15 -153.3(3)
C7 C8 U1 C3 -99.6(3)
C1 C8 U1 C3 47.0(3)
C7 C8 U1 C4 -71.2(3)
C1 C8 U1 C4 75.4(3)
C8 C7 U1 O1 51.5(5)
C6 C7 U1 O1 -97.0(4)
C6 C7 U1 C8 -148.5(5)
C8 C7 U1 C6 148.5(5)
C8 C7 U1 C5 129.4(3)
C6 C7 U1 C5 -19.0(3)
C8 C7 U1 C1 19.4(3)
C6 C7 U1 C1 -129.0(3)
C8 C7 U1 C2 45.8(3)
C6 C7 U1 C2 -102.6(3)
C8 C7 U1 C16 -105.9(3)
C6 C7 U1 C16 105.7(3)
C8 C7 U1 C17 -80.2(3)
C6 C7 U1 C17 131.4(3)
C8 C7 U1 C15 -131.6(3)
C6 C7 U1 C15 79.9(3)
C8 C7 U1 C3 75.4(3)
C6 C7 U1 C3 -73.1(3)
C8 C7 U1 C4 104.8(3)
C6 C7 U1 C4 -43.6(3)
C5 C6 U1 O1 -9.3(4)
C7 C6 U1 O1 137.5(3)
C5 C6 U1 C8 -128.6(3)
C7 C6 U1 C8 18.2(3)
C5 C6 U1 C7 -146.8(5)
C7 C6 U1 C5 146.8(5)
C5 C6 U1 C1 -104.4(3)
C7 C6 U1 C1 42.4(3)
C5 C6 U1 C2 -74.1(3)
C7 C6 U1 C2 72.7(3)
C5 C6 U1 C16 116.2(3)
C7 C6 U1 C16 -97.0(3)
C5 C6 U1 C17 152.8(3)
C7 C6 U1 C17 -60.3(3)
C5 C6 U1 C15 106.6(3)
C7 C6 U1 C15 -106.5(3)
C5 C6 U1 C3 -45.1(3)
C7 C6 U1 C3 101.7(3)
C5 C6 U1 C4 -20.0(3)
C7 C6 U1 C4 126.8(3)
C6 C5 U1 O1 174.1(3)
C4 C5 U1 O1 29.1(3)
C6 C5 U1 C8 42.6(3)
C4 C5 U1 C8 -102.4(3)
C6 C5 U1 C7 19.1(3)
C4 C5 U1 C7 -125.9(3)
C4 C5 U1 C6 -145.0(5)
C6 C5 U1 C1 72.6(3)
C4 C5 U1 C1 -72.4(3)
C6 C5 U1 C2 101.4(3)
C4 C5 U1 C2 -43.6(3)
C6 C5 U1 C16 -90.1(4)
C4 C5 U1 C16 124.9(3)
C6 C5 U1 C17 -46.8(5)
C4 C5 U1 C17 168.2(3)
C6 C5 U1 C15 -79.8(3)
C4 C5 U1 C15 135.2(3)
C6 C5 U1 C3 124.5(4)
C4 C5 U1 C3 -20.5(3)
C6 C5 U1 C4 145.0(5)
C2 C1 U1 O1 -46.7(3)
C8 C1 U1 O1 173.2(3)
Si1 C1 U1 O1 63.4(4)
C2 C1 U1 C8 140.2(5)
Si1 C1 U1 C8 -109.8(5)
C2 C1 U1 C7 121.1(4)
C8 C1 U1 C7 -19.1(3)
Si1 C1 U1 C7 -128.8(4)
C2 C1 U1 C6 97.6(3)
C8 C1 U1 C6 -42.5(3)
Si1 C1 U1 C6 -152.3(4)
C2 C1 U1 C5 68.3(3)
C8 C1 U1 C5 -71.8(3)
Si1 C1 U1 C5 178.4(4)
C8 C1 U1 C2 -140.2(5)
Si1 C1 U1 C2 110.1(5)
C2 C1 U1 C16 -129.0(3)
C8 C1 U1 C16 90.8(3)
Si1 C1 U1 C16 -19.0(5)
C2 C1 U1 C17 -139.9(3)
C8 C1 U1 C17 80.0(3)
Si1 C1 U1 C17 -29.8(4)
C2 C1 U1 C15 -172.7(3)
C8 C1 U1 C15 47.1(5)
Si1 C1 U1 C15 -62.6(5)
C2 C1 U1 C3 17.5(3)
C8 C1 U1 C3 -122.6(3)
Si1 C1 U1 C3 127.6(4)
C2 C1 U1 C4 39.2(3)
C8 C1 U1 C4 -101.0(3)
Si1 C1 U1 C4 149.3(4)
C3 C2 U1 O1 -77.2(3)
C1 C2 U1 O1 133.5(3)
C3 C2 U1 C8 126.1(4)
C1 C2 U1 C8 -23.1(3)
C3 C2 U1 C7 100.5(3)
C1 C2 U1 C7 -48.7(3)
C3 C2 U1 C6 70.9(3)
C1 C2 U1 C6 -78.4(3)
C3 C2 U1 C5 41.1(3)
C1 C2 U1 C5 -108.1(3)
C3 C2 U1 C1 149.3(5)
C3 C2 U1 C16 -124.0(3)
C1 C2 U1 C16 86.7(4)
C3 C2 U1 C17 -159.2(3)
C1 C2 U1 C17 51.5(4)
C3 C2 U1 C15 -121(2)
C1 C2 U1 C15 90(2)
C1 C2 U1 C3 -149.3(5)
C3 C2 U1 C4 16.8(3)
C1 C2 U1 C4 -132.4(4)
C17 C16 U1 O1 -114.0(3)
C15 C16 U1 O1 132.1(3)
C20 C16 U1 O1 4.2(4)
C17 C16 U1 C8 19.2(4)
C15 C16 U1 C8 -94.7(3)
C20 C16 U1 C8 137.4(4)
C17 C16 U1 C7 57.1(4)
C15 C16 U1 C7 -56.8(4)
C20 C16 U1 C7 175.3(4)
C17 C16 U1 C6 94.8(3)
C15 C16 U1 C6 -19.2(4)
C20 C16 U1 C6 -147.1(4)
C17 C16 U1 C5 134.0(3)
C15 C16 U1 C5 20.1(4)
C20 C16 U1 C5 -107.8(4)
C17 C16 U1 C1 -21.3(4)
C15 C16 U1 C1 -135.2(3)
C20 C16 U1 C1 96.9(4)
C17 C16 U1 C2 -66.5(4)
C15 C16 U1 C2 179.6(3)
C20 C16 U1 C2 51.7(6)
C15 C16 U1 C17 -113.9(4)
C20 C16 U1 C17 118.2(6)
C17 C16 U1 C15 113.9(4)
C20 C16 U1 C15 -127.9(6)
C17 C16 U1 C3 -125.5(4)
C15 C16 U1 C3 120.6(4)
C20 C16 U1 C3 -7.3(6)
C17 C16 U1 C4 178.8(3)
C15 C16 U1 C4 64.8(4)
C20 C16 U1 C4 -63.1(5)
C18 C17 U1 O1 175.7(3)
C16 C17 U1 O1 62.8(3)
C21 C17 U1 O1 -61.4(4)
C18 C17 U1 C8 -51.7(3)
C16 C17 U1 C8 -164.6(3)
C21 C17 U1 C8 71.2(5)
C18 C17 U1 C7 -21.3(3)
C16 C17 U1 C7 -134.2(3)
C21 C17 U1 C7 101.6(4)
C18 C17 U1 C6 5.9(4)
C16 C17 U1 C6 -107.0(3)
C21 C17 U1 C6 128.8(4)
C18 C17 U1 C5 32.1(5)
C16 C17 U1 C5 -80.8(4)
C21 C17 U1 C5 155.0(4)
C18 C17 U1 C1 -82.7(3)
C16 C17 U1 C1 164.4(3)
C21 C17 U1 C1 40.2(5)
C18 C17 U1 C2 -107.1(3)
C16 C17 U1 C2 140.0(3)
C21 C17 U1 C2 15.8(5)
C18 C17 U1 C16 112.9(4)
C21 C17 U1 C16 -124.2(6)
C18 C17 U1 C15 75.9(3)
C16 C17 U1 C15 -37.0(3)
C21 C17 U1 C15 -161.2(5)
C18 C17 U1 C3 -131.0(4)
C16 C17 U1 C3 116.1(4)
C21 C17 U1 C3 -8.1(7)
C18 C17 U1 C4 106.1(14)
C16 C17 U1 C4 -6.8(16)
C21 C17 U1 C4 -131.0(13)
C19 C15 U1 O1 -158.6(3)
C16 C15 U1 O1 -46.8(3)
C24 C15 U1 O1 74.9(4)
C19 C15 U1 C8 -4.6(4)
C16 C15 U1 C8 107.3(3)
C24 C15 U1 C8 -131.1(4)
C19 C15 U1 C7 22.6(3)
C16 C15 U1 C7 134.5(3)
C24 C15 U1 C7 -103.9(4)
C19 C15 U1 C6 52.8(3)
C16 C15 U1 C6 164.7(3)
C24 C15 U1 C6 -73.7(4)
C19 C15 U1 C5 83.0(3)
C16 C15 U1 C5 -165.2(3)
C24 C15 U1 C5 -43.6(4)
C19 C15 U1 C1 -31.7(5)
C16 C15 U1 C1 80.1(4)
C24 C15 U1 C1 -158.3(4)
C19 C15 U1 C2 -115(2)
C16 C15 U1 C2 -4(3)
C24 C15 U1 C2 118(2)
C19 C15 U1 C16 -111.8(4)
C24 C15 U1 C16 121.6(5)
C19 C15 U1 C17 -75.1(3)
C16 C15 U1 C17 36.8(3)
C24 C15 U1 C17 158.4(5)
C19 C15 U1 C3 129.7(4)
C16 C15 U1 C3 -118.5(4)
C24 C15 U1 C3 3.1(6)
C19 C15 U1 C4 108.7(3)
C16 C15 U1 C4 -139.5(3)
C24 C15 U1 C4 -17.9(5)
C2 C3 U1 O1 96.0(3)
C4 C3 U1 O1 -113.5(3)
C2 C3 U1 C8 -44.3(3)
C4 C3 U1 C8 106.2(3)
C2 C3 U1 C7 -74.5(3)
C4 C3 U1 C7 76.0(3)
C2 C3 U1 C6 -104.3(3)
C4 C3 U1 C6 46.1(3)
C2 C3 U1 C5 -129.7(4)
C4 C3 U1 C5 20.8(3)
C2 C3 U1 C1 -17.8(3)
C4 C3 U1 C1 132.7(4)
C4 C3 U1 C2 150.5(5)
C2 C3 U1 C16 107.7(4)
C4 C3 U1 C16 -101.8(4)
C2 C3 U1 C17 39.9(5)
C4 C3 U1 C17 -169.6(3)
C2 C3 U1 C15 173.3(3)
C4 C3 U1 C15 -36.2(5)
C2 C3 U1 C4 -150.5(5)
C5 C4 U1 O1 -153.8(3)
C3 C4 U1 O1 62.4(3)
Si2 C4 U1 O1 -51.4(4)
C5 C4 U1 C8 74.0(3)
C3 C4 U1 C8 -69.8(3)
Si2 C4 U1 C8 176.3(4)
C5 C4 U1 C7 44.5(3)
C3 C4 U1 C7 -99.3(3)
Si2 C4 U1 C7 146.9(4)
C5 C4 U1 C6 20.1(3)
C3 C4 U1 C6 -123.7(4)
Si2 C4 U1 C6 122.4(4)
C3 C4 U1 C5 -143.8(5)
Si2 C4 U1 C5 102.4(5)
C5 C4 U1 C1 104.5(3)
C3 C4 U1 C1 -39.3(3)
Si2 C4 U1 C1 -153.1(4)
C5 C4 U1 C2 126.9(4)
C3 C4 U1 C2 -16.9(3)
Si2 C4 U1 C2 -130.8(4)
C5 C4 U1 C16 -89.8(4)
C3 C4 U1 C16 126.4(3)
Si2 C4 U1 C16 12.5(5)
C5 C4 U1 C17 -84.1(14)
C3 C4 U1 C17 132.1(13)
Si2 C4 U1 C17 18.3(16)
C5 C4 U1 C15 -56.2(4)
C3 C4 U1 C15 160.0(3)
Si2 C4 U1 C15 46.2(4)
C5 C4 U1 C3 143.8(5)
Si2 C4 U1 C3 -113.8(5)
